data_7701506
loop_
_publ_author_name
'Bacher, Felix'
'Wittmann, Christopher'
'Nov\'e, M\'arta'
'Spengler, Gabriella'
'Mar\'c, Ma\/lgorzata A'
'Enyedy, Eva A.'
'Darvasiov\'a, Denisa'
'Rapta, Peter'
'Reiner, Thomas'
'Arion, Vladimir B.'

_publ_section_title
;
 Novel latonduine derived proligands and their copper(ii) complexes show
 cytotoxicity in the nanomolar range in human colon adenocarcinoma cells
 and in vitro cancer selectivity.
;
_journal_issue 28
_journal_name_full 'Dalton transactions (Cambridge, England : 2003)'
_journal_page_first 10464
_journal_page_last 10478
_journal_paper_doi 10.1039/c9dt01238a
_journal_volume 48
_journal_year 2019
_chemical_formula_moiety 'C23 H18 Br N5'
_chemical_formula_sum 'C23 H18 Br N5'
_chemical_formula_weight 444.33
_space_group_crystal_system monoclinic
_space_group_IT_number 14
_space_group_name_Hall '-P 2ybc'
_space_group_name_H-M_alt 'P 1 21/c 1'
_atom_sites_solution_hydrogens geom
_audit_creation_method SHELXL-2014
_audit_update_record
;
2019-03-14 deposited with the CCDC.	2019-05-10 downloaded from the CCDC.
;
_cell_angle_alpha 90
_cell_angle_beta 103.962(8)
_cell_angle_gamma 90
_cell_formula_units_Z 4
_cell_length_a 18.405(4)
_cell_length_b 8.2958(16)
_cell_length_c 13.230(3)
_cell_measurement_reflns_used 4010
_cell_measurement_temperature 100(2)
_cell_measurement_theta_max 29.005
_cell_measurement_theta_min 2.280
_cell_volume 1960.3(7)
_computing_cell_refinement 'Bruker SAINT v8.38A'
_computing_data_collection 'Bruker APEX2'
_computing_data_reduction 'Bruker SAINT v8.38A'
_computing_molecular_graphics 'Bruker SHELXTL'
_computing_publication_material 'Bruker SHELXTL'
_computing_structure_refinement 'SHELXL-2014 (Sheldrick, 2014)'
_computing_structure_solution 'SHELXS-2014 (Sheldrick, 2014)'
_diffrn_ambient_temperature 100(2)
_diffrn_measured_fraction_theta_full 0.998
_diffrn_measured_fraction_theta_max 0.989
_diffrn_measurement_device_type 'Bruker D8 Venture'
_diffrn_measurement_method '\f and \w scans'
_diffrn_radiation_type MoK\a
_diffrn_radiation_wavelength 0.71073
_diffrn_reflns_av_R_equivalents 0.0793
_diffrn_reflns_av_unetI/netI 0.0825
_diffrn_reflns_Laue_measured_fraction_full 0.998
_diffrn_reflns_Laue_measured_fraction_max 0.989
_diffrn_reflns_limit_h_max 25
_diffrn_reflns_limit_h_min -25
_diffrn_reflns_limit_k_max 10
_diffrn_reflns_limit_k_min -11
_diffrn_reflns_limit_l_max 18
_diffrn_reflns_limit_l_min -18
_diffrn_reflns_number 19682
_diffrn_reflns_point_group_measured_fraction_full 0.998
_diffrn_reflns_point_group_measured_fraction_max 0.989
_diffrn_reflns_theta_full 25.242
_diffrn_reflns_theta_max 30.093
_diffrn_reflns_theta_min 2.280
_exptl_absorpt_coefficient_mu 2.117
_exptl_absorpt_correction_T_max 0.9791
_exptl_absorpt_correction_T_min 0.8162
_exptl_absorpt_correction_type multi-scan
_exptl_absorpt_process_details SADABS
_exptl_crystal_colour yellow
_exptl_crystal_density_diffrn 1.505
_exptl_crystal_description plate
_exptl_crystal_F_000 904
_exptl_crystal_size_max 0.100
_exptl_crystal_size_mid 0.080
_exptl_crystal_size_min 0.010
_refine_diff_density_max 0.481
_refine_diff_density_min -0.689
_refine_diff_density_rms 0.103
_refine_ls_extinction_method none
_refine_ls_goodness_of_fit_ref 1.041
_refine_ls_hydrogen_treatment constr
_refine_ls_matrix_type full
_refine_ls_number_parameters 263
_refine_ls_number_reflns 5700
_refine_ls_number_restraints 0
_refine_ls_restrained_S_all 1.041
_refine_ls_R_factor_all 0.1002
_refine_ls_R_factor_gt 0.0527
_refine_ls_shift/su_max 0.000
_refine_ls_shift/su_mean 0.000
_refine_ls_structure_factor_coef Fsqd
_refine_ls_weighting_details 'w=1/[\s^2^(Fo^2^)+(0.0386P)^2^+1.6606P] where P=(Fo^2^+2Fc^2^)/3'
_refine_ls_weighting_scheme calc
_refine_ls_wR_factor_gt 0.1007
_refine_ls_wR_factor_ref 0.1203
_reflns_Friedel_coverage 0.000
_reflns_number_gt 3762
_reflns_number_total 5700
_reflns_threshold_expression 'I > 2\s(I)'
_cod_data_source_file c9dt01238a2.cif
_cod_data_source_block feba569
_cod_original_cell_volume 1960.4(7)
_cod_original_sg_symbol_H-M 'P 21/c'
_cod_database_code 7701506
_shelx_space_group_comment
;
The symmetry employed for this shelxl refinement is uniquely defined
by the following loop, which should always be used as a source of
symmetry information in preference to the above space-group names.
They are only intended as comments.
;
_shelx_estimated_absorpt_t_min 0.816
_shelx_estimated_absorpt_t_max 0.979
_shelxl_version_number 2014-3

loop_
_space_group_symop_operation_xyz
'x, y, z'
'-x, y+1/2, -z+1/2'
'-x, -y, -z'
'x, -y-1/2, z-1/2'

loop_
_atom_site_label
_atom_site_type_symbol
_atom_site_fract_x
_atom_site_fract_y
_atom_site_fract_z
_atom_site_U_iso_or_equiv
_atom_site_adp_type
_atom_site_occupancy
_atom_site_site_symmetry_order
_atom_site_calc_flag
_atom_site_refinement_flags_posn
_atom_site_refinement_flags_adp
Br Br 0.01307(2) -0.43867(4) 0.28296(3) 0.03000(11) Uani 1 1 d . .
N6 N 0.38264(12) 0.1486(3) 0.5308(2) 0.0188(5) Uani 1 1 d . .
H6 H 0.4154 0.2259 0.5526 0.023 Uiso 1 1 calc R U
N8 N 0.29928(12) -0.0855(3) 0.3011(2) 0.0175(5) Uani 1 1 d . .
H8 H 0.3342 -0.0934 0.2662 0.021 Uiso 1 1 calc R U
N13 N 0.41398(12) 0.1418(3) 0.3676(2) 0.0182(5) Uani 1 1 d . .
N14 N 0.47654(12) 0.2237(3) 0.4242(2) 0.0184(5) Uani 1 1 d . .
N17 N 0.64869(13) 0.3841(3) 0.3938(2) 0.0217(6) Uani 1 1 d . .
C1 C 0.14060(16) 0.1487(4) 0.4864(3) 0.0202(6) Uani 1 1 d . .
H1 H 0.1048 0.1242 0.4235 0.024 Uiso 1 1 calc R U
C2 C 0.11909(17) 0.2395(4) 0.5622(3) 0.0240(7) Uani 1 1 d . .
H2 H 0.0690 0.2767 0.5510 0.029 Uiso 1 1 calc R U
C3 C 0.17051(17) 0.2758(4) 0.6541(3) 0.0252(7) Uani 1 1 d . .
H3 H 0.1556 0.3363 0.7066 0.030 Uiso 1 1 calc R U
C4 C 0.24377(16) 0.2240(4) 0.6694(2) 0.0219(7) Uani 1 1 d . .
H4 H 0.2790 0.2498 0.7325 0.026 Uiso 1 1 calc R U
C4A C 0.26654(16) 0.1342(4) 0.5930(2) 0.0180(6) Uani 1 1 d . .
C5 C 0.34607(15) 0.0780(4) 0.6067(2) 0.0193(6) Uani 1 1 d . .
H5A H 0.3750 0.1064 0.6777 0.023 Uiso 1 1 calc R U
H5B H 0.3465 -0.0408 0.6002 0.023 Uiso 1 1 calc R U
C7 C 0.37017(15) 0.1049(4) 0.4303(2) 0.0164(6) Uani 1 1 d . .
C7A C 0.30328(15) 0.0089(4) 0.3869(2) 0.0166(6) Uani 1 1 d . .
C8A C 0.23207(15) -0.1664(4) 0.2781(2) 0.0176(6) Uani 1 1 d . .
C9 C 0.20487(16) -0.2809(4) 0.2017(3) 0.0225(7) Uani 1 1 d . .
H9 H 0.2314 -0.3067 0.1505 0.027 Uiso 1 1 calc R U
C10 C 0.13812(16) -0.3562(4) 0.2025(3) 0.0239(7) Uani 1 1 d . .
H10 H 0.1178 -0.4348 0.1513 0.029 Uiso 1 1 calc R U
C11 C 0.10023(15) -0.3157(4) 0.2800(3) 0.0209(6) Uani 1 1 d . .
C12 C 0.12442(14) -0.1996(4) 0.3537(2) 0.0174(6) Uani 1 1 d . .
H12 H 0.0969 -0.1736 0.4037 0.021 Uiso 1 1 calc R U
C12A C 0.19207(14) -0.1196(4) 0.3526(2) 0.0155(6) Uani 1 1 d . .
C12B C 0.23682(14) -0.0031(4) 0.4200(2) 0.0154(6) Uani 1 1 d . .
C12C C 0.21441(15) 0.0923(3) 0.5010(2) 0.0158(6) Uani 1 1 d . .
C15 C 0.52506(15) 0.2716(4) 0.3737(2) 0.0186(6) Uani 1 1 d . .
C18 C 0.71068(16) 0.4520(4) 0.4538(3) 0.0228(7) Uani 1 1 d . .
H18 H 0.7517 0.4709 0.4235 0.027 Uiso 1 1 calc R U
C19 C 0.71857(16) 0.4958(4) 0.5563(3) 0.0229(7) Uani 1 1 d . .
H19 H 0.7637 0.5424 0.5955 0.027 Uiso 1 1 calc R U
C20 C 0.65841(17) 0.4695(4) 0.6003(3) 0.0245(7) Uani 1 1 d . .
H20 H 0.6614 0.4992 0.6705 0.029 Uiso 1 1 calc R U
C21 C 0.59401(16) 0.3997(4) 0.5405(3) 0.0231(7) Uani 1 1 d . .
H21 H 0.5520 0.3821 0.5689 0.028 Uiso 1 1 calc R U
C22 C 0.52093(16) 0.2435(4) 0.2607(2) 0.0227(7) Uani 1 1 d . .
H22A H 0.4756 0.1819 0.2297 0.034 Uiso 1 1 calc R U
H22B H 0.5651 0.1829 0.2536 0.034 Uiso 1 1 calc R U
H22C H 0.5193 0.3474 0.2250 0.034 Uiso 1 1 calc R U
C16 C 0.59149(15) 0.3558(4) 0.4388(2) 0.0185(6) Uani 1 1 d . .

loop_
_atom_site_aniso_label
_atom_site_aniso_U_11
_atom_site_aniso_U_22
_atom_site_aniso_U_33
_atom_site_aniso_U_23
_atom_site_aniso_U_13
_atom_site_aniso_U_12
Br 0.02317(16) 0.02991(19) 0.0366(2) -0.00905(17) 0.00669(13) -0.00837(13)
N6 0.0183(11) 0.0225(14) 0.0156(14) -0.0009(12) 0.0042(9) -0.0075(10)
N8 0.0176(11) 0.0191(13) 0.0175(14) -0.0017(11) 0.0074(9) -0.0004(9)
N13 0.0172(11) 0.0194(13) 0.0180(14) -0.0007(11) 0.0043(9) -0.0029(9)
N14 0.0172(11) 0.0222(14) 0.0157(14) -0.0005(12) 0.0036(9) -0.0022(10)
N17 0.0222(12) 0.0254(14) 0.0198(15) 0.0023(12) 0.0096(10) -0.0012(10)
C1 0.0219(14) 0.0191(16) 0.0199(17) -0.0004(14) 0.0058(12) 0.0004(11)
C2 0.0261(15) 0.0199(16) 0.0283(19) -0.0028(15) 0.0112(13) 0.0028(12)
C3 0.0349(16) 0.0193(16) 0.0245(19) -0.0054(15) 0.0134(14) -0.0014(13)
C4 0.0287(15) 0.0235(17) 0.0139(16) -0.0042(14) 0.0060(12) -0.0078(12)
C4A 0.0252(14) 0.0155(15) 0.0147(16) 0.0035(13) 0.0072(11) -0.0022(11)
C5 0.0214(13) 0.0258(17) 0.0103(15) 0.0027(13) 0.0026(11) -0.0035(12)
C7 0.0180(13) 0.0166(15) 0.0143(15) 0.0026(12) 0.0033(11) 0.0016(10)
C7A 0.0195(13) 0.0164(14) 0.0133(15) 0.0011(12) 0.0031(11) -0.0007(11)
C8A 0.0177(12) 0.0177(15) 0.0178(16) -0.0001(13) 0.0048(11) 0.0028(11)
C9 0.0253(14) 0.0233(17) 0.0201(17) -0.0060(14) 0.0078(12) 0.0037(12)
C10 0.0256(15) 0.0219(17) 0.0235(18) -0.0073(15) 0.0042(13) -0.0031(12)
C11 0.0187(13) 0.0210(16) 0.0218(17) -0.0029(14) 0.0023(11) -0.0008(11)
C12 0.0170(12) 0.0214(16) 0.0143(15) 0.0003(13) 0.0047(10) 0.0015(11)
C12A 0.0167(12) 0.0157(14) 0.0136(15) 0.0015(12) 0.0029(11) 0.0033(10)
C12B 0.0180(12) 0.0145(14) 0.0130(15) 0.0029(12) 0.0024(11) 0.0001(10)
C12C 0.0209(13) 0.0131(14) 0.0146(15) 0.0010(12) 0.0066(11) -0.0005(10)
C15 0.0185(13) 0.0187(15) 0.0191(17) 0.0005(13) 0.0056(11) 0.0035(11)
C18 0.0200(13) 0.0244(17) 0.0254(18) 0.0039(15) 0.0078(12) -0.0019(12)
C19 0.0197(14) 0.0198(16) 0.0279(19) 0.0038(14) 0.0032(12) -0.0004(11)
C20 0.0280(15) 0.0298(19) 0.0158(17) -0.0037(15) 0.0054(12) -0.0011(13)
C21 0.0234(14) 0.0284(18) 0.0191(17) 0.0002(15) 0.0081(12) -0.0022(12)
C22 0.0205(14) 0.0328(18) 0.0156(17) 0.0012(14) 0.0056(12) 0.0000(12)
C16 0.0206(13) 0.0175(15) 0.0181(16) 0.0078(13) 0.0061(11) 0.0031(11)

loop_
_atom_type_symbol
_atom_type_description
_atom_type_scat_dispersion_real
_atom_type_scat_dispersion_imag
_atom_type_scat_source
C C 0.0033 0.0016 'International Tables Vol C Tables 4.2.6.8 and 6.1.1.4'
H H 0.0000 0.0000 'International Tables Vol C Tables 4.2.6.8 and 6.1.1.4'
Br Br -0.2901 2.4595 'International Tables Vol C Tables 4.2.6.8 and 6.1.1.4'
N N 0.0061 0.0033 'International Tables Vol C Tables 4.2.6.8 and 6.1.1.4'

loop_
_geom_angle_atom_site_label_1
_geom_angle_atom_site_label_2
_geom_angle_atom_site_label_3
_geom_angle
C7 N6 C5 125.1(2)
C7A N8 C8A 109.2(2)
C7 N13 N14 109.0(2)
C15 N14 N13 117.0(3)
C18 N17 C16 116.9(3)
C2 C1 C12C 121.1(3)
C3 C2 C1 120.0(3)
C2 C3 C4 119.9(3)
C3 C4 C4A 120.8(3)
C4 C4A C12C 119.9(3)
C4 C4A C5 122.0(3)
C12C C4A C5 118.0(3)
N6 C5 C4A 113.0(2)
N13 C7 N6 125.0(3)
N13 C7 C7A 117.5(3)
N6 C7 C7A 117.6(3)
N8 C7A C12B 110.1(2)
N8 C7A C7 120.7(2)
C12B C7A C7 129.2(3)
N8 C8A C9 130.0(3)
N8 C8A C12A 107.6(3)
C9 C8A C12A 122.4(3)
C10 C9 C8A 118.0(3)
C9 C10 C11 119.6(3)
C12 C11 C10 123.6(3)
C12 C11 Br 119.5(2)
C10 C11 Br 116.9(2)
C11 C12 C12A 117.3(3)
C12 C12A C8A 119.0(3)
C12 C12A C12B 133.2(3)
C8A C12A C12B 107.5(2)
C7A C12B C12A 105.5(3)
C7A C12B C12C 127.6(3)
C12A C12B C12C 126.7(2)
C4A C12C C1 118.3(3)
C4A C12C C12B 120.9(2)
C1 C12C C12B 120.8(3)
N14 C15 C16 114.5(3)
N14 C15 C22 126.2(3)
C16 C15 C22 119.2(2)
N17 C18 C19 124.4(3)
C18 C19 C20 117.8(3)
C21 C20 C19 119.1(3)
C16 C21 C20 119.3(3)
N17 C16 C21 122.5(3)
N17 C16 C15 116.4(3)
C21 C16 C15 121.1(3)

loop_
_geom_bond_atom_site_label_1
_geom_bond_atom_site_label_2
_geom_bond_distance
Br C11 1.910(3)
N6 C7 1.344(4)
N6 C5 1.459(4)
N8 C7A 1.366(4)
N8 C8A 1.375(4)
N13 C7 1.325(4)
N13 N14 1.391(3)
N14 C15 1.300(4)
N17 C18 1.346(4)
N17 C16 1.350(4)
C1 C2 1.387(4)
C1 C12C 1.406(4)
C2 C3 1.382(5)
C3 C4 1.383(4)
C4 C4A 1.399(4)
C4A C12C 1.400(4)
C4A C5 1.505(4)
C7 C7A 1.462(4)
C7A C12B 1.399(4)
C8A C9 1.389(4)
C8A C12A 1.419(4)
C9 C10 1.380(4)
C10 C11 1.412(4)
C11 C12 1.367(4)
C12 C12A 1.414(4)
C12A C12B 1.433(4)
C12B C12C 1.468(4)
C15 C16 1.489(4)
C15 C22 1.496(4)
C18 C19 1.377(5)
C19 C20 1.387(4)
C20 C21 1.383(4)
C21 C16 1.383(4)

loop_
_geom_hbond_atom_site_label_D
_geom_hbond_atom_site_label_H
_geom_hbond_atom_site_label_A
_geom_hbond_distance_DH
_geom_hbond_distance_HA
_geom_hbond_distance_DA
_geom_hbond_angle_DHA
_geom_hbond_site_symmetry_A
N8 H8 N17 0.88 2.22 2.970(4) 142.8 2_645

loop_
_geom_torsion_atom_site_label_1
_geom_torsion_atom_site_label_2
_geom_torsion_atom_site_label_3
_geom_torsion_atom_site_label_4
_geom_torsion
C7 N13 N14 C15 -178.8(3)
C12C C1 C2 C3 0.0(5)
C1 C2 C3 C4 1.2(5)
C2 C3 C4 C4A -0.3(5)
C3 C4 C4A C12C -1.6(5)
C3 C4 C4A C5 179.1(3)
C7 N6 C5 C4A -75.5(4)
C4 C4A C5 N6 -116.2(3)
C12C C4A C5 N6 64.6(4)
N14 N13 C7 N6 3.6(4)
N14 N13 C7 C7A -176.3(2)
C5 N6 C7 N13 -164.3(3)
C5 N6 C7 C7A 15.6(4)
C8A N8 C7A C12B -2.3(3)
C8A N8 C7A C7 178.2(3)
N13 C7 C7A N8 22.7(4)
N6 C7 C7A N8 -157.2(3)
N13 C7 C7A C12B -156.7(3)
N6 C7 C7A C12B 23.4(5)
C7A N8 C8A C9 -176.4(3)
C7A N8 C8A C12A 0.3(3)
N8 C8A C9 C10 173.2(3)
C12A C8A C9 C10 -3.1(5)
C8A C9 C10 C11 -0.3(5)
C9 C10 C11 C12 2.6(5)
C9 C10 C11 Br -174.6(2)
C10 C11 C12 C12A -1.5(5)
Br C11 C12 C12A 175.7(2)
C11 C12 C12A C8A -1.8(4)
C11 C12 C12A C12B -174.7(3)
N8 C8A C12A C12 -172.8(3)
C9 C8A C12A C12 4.2(4)
N8 C8A C12A C12B 1.7(3)
C9 C8A C12A C12B 178.7(3)
N8 C7A C12B C12A 3.3(3)
C7 C7A C12B C12A -177.3(3)
N8 C7A C12B C12C -172.1(3)
C7 C7A C12B C12C 7.3(5)
C12 C12A C12B C7A 170.4(3)
C8A C12A C12B C7A -3.0(3)
C12 C12A C12B C12C -14.1(5)
C8A C12A C12B C12C 172.5(3)
C4 C4A C12C C1 2.7(4)
C5 C4A C12C C1 -178.0(3)
C4 C4A C12C C12B -179.5(3)
C5 C4A C12C C12B -0.2(4)
C2 C1 C12C C4A -1.9(5)
C2 C1 C12C C12B -179.7(3)
C7A C12B C12C C4A -39.2(5)
C12A C12B C12C C4A 146.3(3)
C7A C12B C12C C1 138.5(3)
C12A C12B C12C C1 -35.9(5)
N13 N14 C15 C16 -178.9(2)
N13 N14 C15 C22 -1.6(5)
C16 N17 C18 C19 -1.1(5)
N17 C18 C19 C20 -0.6(5)
C18 C19 C20 C21 0.7(5)
C19 C20 C21 C16 0.9(5)
C18 N17 C16 C21 2.7(5)
C18 N17 C16 C15 -176.4(3)
C20 C21 C16 N17 -2.7(5)
C20 C21 C16 C15 176.4(3)
N14 C15 C16 N17 169.6(3)
C22 C15 C16 N17 -7.9(4)
N14 C15 C16 C21 -9.5(4)
C22 C15 C16 C21 172.9(3)
